data_7213368
loop_
_publ_author_name
'Derrer, Sam'
'Davies, John E.'
'Holmes, Andrew B.'

_publ_section_title
;
 Synthesis and conformational analysis of a dimerising eight-membered
 lactam dipeptide
;
_journal_issue 17
_journal_name_full 'Journal of the Chemical Society, Perkin Transactions 1'
_journal_page_first 2943
_journal_paper_doi 10.1039/b003789n
_journal_year 2000
_chemical_formula_sum 'C11 H19 N3 O3'
_chemical_formula_weight 241.29
_chemical_name_systematic
; 
 ? 
;
_space_group_IT_number 19
_symmetry_cell_setting orthorhombic
_symmetry_space_group_name_Hall 'P 2ac 2ab'
_symmetry_space_group_name_H-M 'P 21 21 21'
_atom_sites_solution_hydrogens geom
_atom_sites_solution_primary direct
_atom_sites_solution_secondary difmap
_audit_creation_method SHELXL
_cell_angle_alpha 90.00
_cell_angle_beta 90.00
_cell_angle_gamma 90.00
_cell_formula_units_Z 8
_cell_length_a 14.871(3)
_cell_length_b 18.478(5)
_cell_length_c 9.682(3)
_cell_measurement_temperature 293(2)
_cell_volume 2660.5(12)
_computing_structure_refinement 'SHELXL-93 (Sheldrick, 1993)'
_computing_structure_solution 'SHELXS-86 (Sheldrick, 1990)'
_diffrn_ambient_temperature 293(2)
_diffrn_measurement_device AFC5R
_diffrn_measurement_method 'omega/2theta scans'
_diffrn_radiation_monochromator graphite
_diffrn_radiation_source 'fine-focus sealed tube'
_diffrn_radiation_type MoK\a
_diffrn_radiation_wavelength 0.71069
_diffrn_reflns_av_R_equivalents 0.0000
_diffrn_reflns_av_sigmaI/netI 0.1319
_diffrn_reflns_limit_h_max 16
_diffrn_reflns_limit_h_min 0
_diffrn_reflns_limit_k_max 19
_diffrn_reflns_limit_k_min 0
_diffrn_reflns_limit_l_max 10
_diffrn_reflns_limit_l_min 0
_diffrn_reflns_number 1994
_diffrn_reflns_theta_max 22.50
_diffrn_reflns_theta_min 2.51
_diffrn_standards_decay_% 4%
_diffrn_standards_interval_count 200
_diffrn_standards_number 3
_exptl_absorpt_coefficient_mu 0.089
_exptl_absorpt_correction_T_max 0.987
_exptl_absorpt_correction_T_min 0.963
_exptl_absorpt_correction_type 'empirical (4 psi scans)'
_exptl_crystal_colour colourless
_exptl_crystal_density_diffrn 1.205
_exptl_crystal_F_000 1040
_exptl_crystal_size_max 0.30
_exptl_crystal_size_mid 0.15
_exptl_crystal_size_min 0.15
_refine_diff_density_max 0.243
_refine_diff_density_min -0.175
_refine_diff_density_rms 0.047
_refine_ls_abs_structure_details 'Flack H D (1983), Acta Cryst. A39, 876-881'
_refine_ls_abs_structure_Flack 6.04(489)
_refine_ls_extinction_method none
_refine_ls_goodness_of_fit_all 1.080
_refine_ls_goodness_of_fit_obs 1.199
_refine_ls_matrix_type full
_refine_ls_number_parameters 307
_refine_ls_number_reflns 1982
_refine_ls_number_restraints 0
_refine_ls_restrained_S_all 1.597
_refine_ls_restrained_S_obs 1.199
_refine_ls_R_factor_all 0.2018
_refine_ls_R_factor_obs 0.0592
_refine_ls_shift/esd_max 0.123
_refine_ls_shift/esd_mean 0.008
_refine_ls_structure_factor_coef Fsqd
_refine_ls_weighting_details 'w=1/[\s^2^(Fo^2^)+(0.0770P)^2^+0.6063P] where P=(Fo^2^+2Fc^2^)/3'
_refine_ls_weighting_scheme calc
_refine_ls_wR_factor_all 0.2824
_refine_ls_wR_factor_obs 0.1399
_reflns_number_observed 1031
_reflns_number_total 1994
_reflns_observed_criterion >2sigma(I)
_cod_data_source_file b003789nsup1.cif
_cod_data_source_block ah9601
_cod_depositor_comments
;
The following automatic conversions were performed:

'_symmetry_cell_setting' value 'Orthorhombic' changed to
'orthorhombic' according to
/home/saulius/struct/CIF-dictionaries/cif_core.dic dictionary named
'cif_core.dic' version 2.4.2 from 2011-04-26.

Automatic conversion script
Id: cif_fix_values 1891 2012-01-12 08:04:46Z andrius 

The following automatic conversions were performed:

'_refine_ls_weighting_scheme' value 'calc
w=1/[\s^2^(Fo^2^)+(0.0770P)^2^+0.6063P] where P=(Fo^2^+2Fc^2^)/3' was
changed to 'calc'. New tag '_refine_ls_weighting_details' was
created. The value of the new tag was set to
'w=1/[\s^2^(Fo^2^)+(0.0770P)^2^+0.6063P] where P=(Fo^2^+2Fc^2^)/3'.

Automatic conversion script
Id: cif_fix_values 3143 2015-03-26 13:38:13Z robertas 
;
_cod_original_sg_symbol_H-M P2(1)2(1)2(1)
_cod_database_code 7213368

loop_
_symmetry_equiv_pos_as_xyz
'x, y, z'
'-x+1/2, -y, z+1/2'
'x+1/2, -y+1/2, -z'
'-x, y+1/2, -z+1/2'

loop_
_atom_site_aniso_label
_atom_site_aniso_U_11
_atom_site_aniso_U_22
_atom_site_aniso_U_33
_atom_site_aniso_U_23
_atom_site_aniso_U_13
_atom_site_aniso_U_12
N1 0.094(7) 0.071(6) 0.079(6) -0.012(6) -0.005(6) 0.020(6)
O1 0.160(8) 0.097(6) 0.104(6) -0.029(6) -0.078(7) 0.043(6)
C1 0.118(11) 0.090(9) 0.119(11) -0.019(9) -0.012(10) -0.007(8)
O2 0.073(5) 0.057(4) 0.080(5) -0.015(4) -0.003(4) 0.020(4)
N2 0.061(5) 0.075(6) 0.064(5) -0.020(5) -0.017(5) 0.020(5)
C2 0.081(8) 0.066(8) 0.064(8) -0.027(6) -0.014(7) 0.019(7)
O3 0.079(5) 0.045(4) 0.089(5) -0.007(4) -0.003(5) 0.002(4)
N3 0.061(5) 0.054(5) 0.054(5) -0.016(4) 0.006(5) -0.012(4)
C3 0.070(7) 0.068(7) 0.059(7) -0.003(6) -0.013(7) 0.029(6)
C4 0.077(8) 0.114(10) 0.093(9) -0.009(8) 0.022(8) 0.005(8)
C5 0.062(8) 0.159(14) 0.117(11) -0.024(11) 0.019(8) -0.016(10)
C6 0.091(9) 0.116(11) 0.103(10) -0.008(9) 0.039(9) -0.022(8)
C7 0.065(7) 0.088(8) 0.075(7) -0.016(7) 0.010(6) -0.019(6)
C8 0.047(6) 0.055(6) 0.058(7) -0.009(5) 0.004(6) -0.003(5)
C9 0.057(7) 0.055(6) 0.051(7) -0.002(6) 0.000(6) 0.001(6)
C10 0.057(7) 0.042(6) 0.054(6) -0.010(5) -0.002(6) 0.001(5)
C11 0.086(8) 0.075(7) 0.062(7) -0.003(6) 0.019(6) 0.002(7)
N4 0.068(5) 0.058(5) 0.045(5) 0.000(4) 0.003(4) -0.003(4)
N5 0.051(5) 0.057(5) 0.045(5) 0.008(4) 0.011(4) 0.008(4)
N6 0.061(6) 0.050(5) 0.105(7) 0.001(5) -0.002(6) 0.006(5)
O4 0.072(5) 0.065(4) 0.060(4) 0.003(4) 0.017(4) 0.013(4)
O5 0.085(5) 0.080(5) 0.061(5) 0.026(4) 0.007(4) 0.018(5)
O6 0.102(6) 0.044(4) 0.108(6) 0.011(4) -0.011(5) 0.007(4)
C12 0.106(9) 0.048(6) 0.065(7) -0.001(5) -0.018(7) -0.003(6)
C13 0.056(6) 0.064(7) 0.033(5) 0.006(6) 0.001(5) -0.013(6)
C14 0.064(6) 0.046(6) 0.034(5) -0.004(5) 0.010(5) 0.006(5)
C15 0.099(8) 0.066(7) 0.049(6) 0.004(6) -0.013(6) 0.011(6)
C16 0.267(22) 0.094(11) 0.122(12) -0.050(10) -0.112(15) 0.047(13)
C17 0.214(18) 0.107(13) 0.173(17) -0.062(12) -0.102(15) 0.049(12)
C18 0.089(8) 0.091(9) 0.084(8) -0.031(7) -0.020(8) 0.017(7)
C19 0.057(6) 0.057(6) 0.075(7) -0.003(6) 0.001(6) 0.020(6)
C20 0.055(6) 0.043(6) 0.072(8) -0.003(6) -0.007(7) 0.004(5)
C21 0.060(7) 0.052(7) 0.076(8) 0.001(6) 0.000(6) 0.005(6)
C22 0.053(6) 0.076(7) 0.116(9) 0.005(8) -0.004(7) 0.018(6)

loop_
_atom_site_label
_atom_site_type_symbol
_atom_site_fract_x
_atom_site_fract_y
_atom_site_fract_z
_atom_site_U_iso_or_equiv
_atom_site_thermal_displace_type
_atom_site_occupancy
_atom_site_calc_flag
_atom_site_refinement_flags
N1 N 0.0210(6) 0.2530(5) 0.3382(10) 0.081(3) Uani 1 d .
H1A H 0.0574(6) 0.2453(5) 0.4057(10) 0.097 Uiso 1 calc R
O1 O -0.0423(6) 0.3379(4) 0.2006(9) 0.120(3) Uani 1 d .
C1 C -0.0217(9) 0.1910(7) 0.2717(14) 0.109(5) Uani 1 d .
H1B H -0.0019(9) 0.1472(7) 0.3154(14) 0.163 Uiso 1 calc R
H1C H -0.0055(9) 0.1900(7) 0.1757(14) 0.163 Uiso 1 calc R
H1D H -0.0859(9) 0.1951(7) 0.2801(14) 0.163 Uiso 1 calc R
O2 O -0.0564(5) 0.5469(3) 0.4773(7) 0.070(2) Uani 1 d .
N2 N -0.0042(5) 0.4424(5) 0.3901(8) 0.067(2) Uani 1 d .
H2A H -0.0455(5) 0.4449(5) 0.3281(8) 0.080 Uiso 1 calc R
C2 C 0.0058(8) 0.3211(6) 0.2986(12) 0.070(3) Uani 1 d .
O3 O -0.0477(4) 0.4145(3) 0.7481(7) 0.071(2) Uani 1 d .
N3 N 0.0337(5) 0.5156(4) 0.7279(8) 0.056(2) Uani 1 d .
H3A H 0.0496(5) 0.5566(4) 0.7621(8) 0.068 Uiso 1 calc R
C3 C 0.0559(7) 0.3802(5) 0.3806(11) 0.066(3) Uani 1 d .
H3B H 0.0654(7) 0.3619(5) 0.4745(11) 0.079 Uiso 1 calc R
C4 C 0.1469(8) 0.3925(7) 0.3168(13) 0.095(4) Uani 1 d .
H4A H 0.1385(8) 0.4164(7) 0.2285(13) 0.113 Uiso 1 calc R
H4B H 0.1741(8) 0.3458(7) 0.2985(13) 0.113 Uiso 1 calc R
C5 C 0.2140(8) 0.4380(9) 0.4036(14) 0.112(5) Uani 1 d .
H5A H 0.2161(8) 0.4183(9) 0.4965(14) 0.135 Uiso 1 calc R
H5B H 0.2735(8) 0.4329(9) 0.3639(14) 0.135 Uiso 1 calc R
C6 C 0.1918(9) 0.5168(7) 0.4125(13) 0.103(4) Uani 1 d .
H6A H 0.1507(9) 0.5290(7) 0.3382(13) 0.124 Uiso 1 calc R
H6B H 0.2464(9) 0.5446(7) 0.3988(13) 0.124 Uiso 1 calc R
C7 C 0.1489(7) 0.5395(6) 0.5508(11) 0.076(3) Uani 1 d .
H7A H 0.1294(7) 0.5895(6) 0.5438(11) 0.091 Uiso 1 calc R
H7B H 0.1943(7) 0.5371(6) 0.6226(11) 0.091 Uiso 1 calc R
C8 C 0.0683(6) 0.4926(5) 0.5937(10) 0.053(3) Uani 1 d .
H8A H 0.0884(6) 0.4422(5) 0.6013(10) 0.064 Uiso 1 calc R
C9 C -0.0033(7) 0.4969(5) 0.4839(9) 0.054(3) Uani 1 d .
C10 C -0.0222(7) 0.4731(5) 0.7966(10) 0.051(3) Uani 1 d .
C11 C -0.0528(7) 0.4993(5) 0.9361(10) 0.074(3) Uani 1 d .
H11A H -0.0259(7) 0.5455(5) 0.9552(10) 0.111 Uiso 1 calc R
H11B H -0.0349(7) 0.4652(5) 1.0057(10) 0.111 Uiso 1 calc R
H11C H -0.1171(7) 0.5041(5) 0.9365(10) 0.111 Uiso 1 calc R
N4 N 0.2427(5) -0.0034(4) 0.8695(7) 0.057(2) Uani 1 d .
H4C H 0.2143(5) 0.0012(4) 0.9464(7) 0.069 Uiso 1 calc R
N5 N 0.1988(5) 0.1705(4) 0.7200(7) 0.051(2) Uani 1 d .
H5C H 0.2409(5) 0.1657(4) 0.6598(7) 0.061 Uiso 1 calc R
N6 N -0.0145(5) 0.2629(4) 0.7357(10) 0.072(3) Uani 1 d .
H6C H -0.0292(5) 0.3076(4) 0.7451(10) 0.086 Uiso 1 calc R
O4 O 0.2894(4) 0.0516(3) 0.6774(7) 0.065(2) Uani 1 d .
O5 O 0.1404(5) 0.2558(4) 0.5807(7) 0.075(2) Uani 1 d .
O6 O -0.0543(5) 0.1553(4) 0.6466(8) 0.085(2) Uani 1 d .
C12 C 0.2817(7) -0.0746(5) 0.8350(10) 0.073(3) Uani 1 d .
H12A H 0.2693(7) -0.1081(5) 0.9082(10) 0.109 Uiso 1 calc R
H12B H 0.3456(7) -0.0698(5) 0.8237(10) 0.109 Uiso 1 calc R
H12C H 0.2556(7) -0.0920(5) 0.7507(10) 0.109 Uiso 1 calc R
C13 C 0.2492(6) 0.0534(5) 0.7878(10) 0.051(2) Uani 1 d .
C14 C 0.2057(6) 0.1228(4) 0.8381(8) 0.048(2) Uani 1 d .
H14A H 0.1450(6) 0.1117(4) 0.8714(8) 0.058 Uiso 1 calc R
C15 C 0.2598(7) 0.1552(5) 0.9563(10) 0.071(3) Uani 1 d .
H15A H 0.3180(7) 0.1701(5) 0.9211(10) 0.086 Uiso 1 calc R
H15B H 0.2700(7) 0.1179(5) 1.0250(10) 0.086 Uiso 1 calc R
C16 C 0.2144(13) 0.2220(8) 1.0289(16) 0.161(8) Uani 1 d .
H16A H 0.1593(13) 0.2042(8) 1.0703(16) 0.193 Uiso 1 calc R
H16B H 0.2536(13) 0.2355(8) 1.1047(16) 0.193 Uiso 1 calc R
C17 C 0.1936(12) 0.2819(9) 0.9651(20) 0.164(8) Uani 1 d .
H17A H 0.2379(12) 0.2881(9) 0.8926(20) 0.197 Uiso 1 calc R
H17B H 0.2034(12) 0.3208(9) 1.0307(20) 0.197 Uiso 1 calc R
C18 C 0.1020(7) 0.2962(6) 0.8988(13) 0.088(4) Uani 1 d .
H18A H 0.0579(7) 0.3020(6) 0.9719(13) 0.106 Uiso 1 calc R
H18B H 0.1052(7) 0.3416(6) 0.8489(13) 0.106 Uiso 1 calc R
C19 C 0.0685(6) 0.2378(5) 0.8001(11) 0.063(3) Uani 1 d .
H19A H 0.0563(6) 0.1934(5) 0.8524(11) 0.076 Uiso 1 calc R
C20 C 0.1364(7) 0.2217(5) 0.6890(12) 0.057(3) Uani 1 d .
C21 C -0.0687(7) 0.2199(6) 0.6632(11) 0.063(3) Uani 1 d .
C22 C -0.1476(6) 0.2564(6) 0.5916(12) 0.082(3) Uani 1 d .
H22A H -0.1488(6) 0.3068(6) 0.6158(12) 0.123 Uiso 1 calc R
H22B H -0.2027(6) 0.2339(6) 0.6205(12) 0.123 Uiso 1 calc R
H22C H -0.1412(6) 0.2516(6) 0.4934(12) 0.123 Uiso 1 calc R

loop_
_atom_type_symbol
_atom_type_description
_atom_type_scat_dispersion_real
_atom_type_scat_dispersion_imag
_atom_type_scat_source
C C 0.0033 0.0016 'International Tables Vol C Tables 4.2.6.8 and 6.1.1.4'
H H 0.0000 0.0000 'International Tables Vol C Tables 4.2.6.8 and 6.1.1.4'
N N 0.0061 0.0033 'International Tables Vol C Tables 4.2.6.8 and 6.1.1.4'
O O 0.0106 0.0060 'International Tables Vol C Tables 4.2.6.8 and 6.1.1.4'

loop_
_geom_angle_atom_site_label_1
_geom_angle_atom_site_label_2
_geom_angle_atom_site_label_3
_geom_angle
C2 N1 C1 122.6(10)
C9 N2 C3 128.4(8)
O1 C2 N1 123.9(11)
O1 C2 C3 120.0(10)
N1 C2 C3 116.0(10)
C10 N3 C8 119.7(7)
N2 C3 C4 117.2(9)
N2 C3 C2 107.2(8)
C4 C3 C2 109.3(9)
C3 C4 C5 115.9(10)
C6 C5 C4 114.6(12)
C5 C6 C7 114.0(11)
C6 C7 C8 113.8(9)
N3 C8 C9 111.3(7)
N3 C8 C7 110.5(8)
C9 C8 C7 109.3(8)
O2 C9 N2 121.5(9)
O2 C9 C8 122.3(8)
N2 C9 C8 116.1(8)
O3 C10 N3 121.3(9)
O3 C10 C11 122.0(10)
N3 C10 C11 116.7(8)
C13 N4 C12 123.0(8)
C20 N5 C14 130.3(8)
C21 N6 C19 123.3(8)
O4 C13 N4 122.5(9)
O4 C13 C14 120.7(8)
N4 C13 C14 116.7(8)
N5 C14 C13 107.0(7)
N5 C14 C15 113.0(7)
C13 C14 C15 110.4(7)
C14 C15 C16 114.7(9)
C17 C16 C15 123.7(14)
C16 C17 C18 123.8(16)
C19 C18 C17 115.6(10)
N6 C19 C20 109.0(8)
N6 C19 C18 108.6(8)
C20 C19 C18 111.6(8)
O5 C20 N5 120.9(9)
O5 C20 C19 122.8(9)
N5 C20 C19 116.0(9)
O6 C21 N6 123.1(10)
O6 C21 C22 120.5(10)
N6 C21 C22 116.3(9)

loop_
_geom_bond_atom_site_label_1
_geom_bond_atom_site_label_2
_geom_bond_distance
N1 C2 1.336(13)
N1 C1 1.459(13)
O1 C2 1.228(12)
O2 C9 1.216(10)
N2 C9 1.355(11)
N2 C3 1.459(11)
C2 C3 1.541(14)
O3 C10 1.240(10)
N3 C10 1.323(10)
N3 C8 1.461(11)
C3 C4 1.506(14)
C4 C5 1.552(15)
C5 C6 1.50(2)
C6 C7 1.541(15)
C7 C8 1.538(12)
C8 C9 1.507(12)
C10 C11 1.506(13)
N4 C13 1.318(11)
N4 C12 1.475(11)
N5 C20 1.357(10)
N5 C14 1.448(10)
N6 C21 1.332(12)
N6 C19 1.458(12)
O4 C13 1.226(10)
O5 C20 1.226(11)
O6 C21 1.223(10)
C13 C14 1.516(12)
C14 C15 1.522(12)
C15 C16 1.57(2)
C16 C17 1.31(2)
C17 C18 1.53(2)
C18 C19 1.525(13)
C19 C20 1.505(13)
C21 C22 1.521(13)
